data_7242629
loop_
_publ_author_name
'Wang, Xiuli'
'Li, Lei'
'Wang, Xiang'
'Zhang, Yuqing'

_publ_section_title
;
 Various amide-derived ligands induced five octamolybdate-based
 metal--organic complexes: synthesis, structure, electrochemical sensing
 and photocatalytic properties
;
_journal_issue 30
_journal_name_full CrystEngComm
_journal_page_first 5176
_journal_page_last 5183
_journal_paper_doi 10.1039/D1CE00266J
_journal_volume 23
_journal_year 2021
_chemical_formula_moiety 'C26 H20 Mo8 N8 O28 Zn'
_chemical_formula_sum 'C26 H20 Mo8 N8 O28 Zn'
_chemical_formula_weight 1725.39
_space_group_crystal_system monoclinic
_space_group_IT_number 14
_space_group_name_Hall '-P 2ybc'
_space_group_name_H-M_alt 'P 1 21/c 1'
_atom_sites_solution_hydrogens geom
_atom_sites_solution_primary dual
_audit_creation_date 2020-08-24
_audit_creation_method
;
Olex2 1.3-alpha
(compiled 2020.07.31 svn.rc2a77460 for OlexSys, GUI svn.r6145)
;
_audit_update_record
;
2021-01-11 deposited with the CCDC.	2021-03-11 downloaded from the CCDC.
;
_cell_angle_alpha 90
_cell_angle_beta 94.1060(10)
_cell_angle_gamma 90
_cell_formula_units_Z 2
_cell_length_a 8.3998(3)
_cell_length_b 12.4831(4)
_cell_length_c 20.0657(7)
_cell_measurement_reflns_used 9352
_cell_measurement_temperature 296.15
_cell_measurement_theta_max 28.42
_cell_measurement_theta_min 2.43
_cell_volume 2098.60(12)
_computing_cell_refinement 'SAINT V8.18C (?, 2016)'
_computing_data_reduction 'SAINT V8.18C (?, 2016)'
_computing_molecular_graphics 'Olex2 1.3-alpha (Dolomanov et al., 2009)'
_computing_publication_material 'Olex2 1.3-alpha (Dolomanov et al., 2009)'
_computing_structure_refinement 'SHELXL 2018/3 (Sheldrick, 2015)'
_computing_structure_solution 'SHELXT 2018/2 (Sheldrick, 2018)'
_diffrn_ambient_temperature 296.15
_diffrn_measured_fraction_theta_full 0.999
_diffrn_measured_fraction_theta_max 0.998
_diffrn_measurement_device_type 'Bruker APEX-II CCD'
_diffrn_measurement_method '\f and \w scans'
_diffrn_radiation_type MoK\a
_diffrn_radiation_wavelength 0.71073
_diffrn_reflns_av_R_equivalents 0.0182
_diffrn_reflns_av_unetI/netI 0.0205
_diffrn_reflns_Laue_measured_fraction_full 0.999
_diffrn_reflns_Laue_measured_fraction_max 0.998
_diffrn_reflns_limit_h_max 11
_diffrn_reflns_limit_h_min -11
_diffrn_reflns_limit_k_max 15
_diffrn_reflns_limit_k_min -16
_diffrn_reflns_limit_l_max 26
_diffrn_reflns_limit_l_min -12
_diffrn_reflns_number 15096
_diffrn_reflns_point_group_measured_fraction_full 0.999
_diffrn_reflns_point_group_measured_fraction_max 0.998
_diffrn_reflns_theta_full 25.242
_diffrn_reflns_theta_max 28.416
_diffrn_reflns_theta_min 1.923
_diffrn_source_current 30.0
_diffrn_source_power 1.2
_diffrn_source_voltage 40.0
_diffrn_standards_number 0
_exptl_absorpt_coefficient_mu 2.977
_exptl_absorpt_correction_type none
_exptl_crystal_density_diffrn 2.730
_exptl_crystal_description block
_exptl_crystal_F_000 1644
_refine_diff_density_max 0.770
_refine_diff_density_min -0.900
_refine_diff_density_rms 0.131
_refine_ls_extinction_method none
_refine_ls_goodness_of_fit_ref 1.104
_refine_ls_hydrogen_treatment constr
_refine_ls_matrix_type full
_refine_ls_number_parameters 322
_refine_ls_number_reflns 5266
_refine_ls_number_restraints 1
_refine_ls_restrained_S_all 82.470
_refine_ls_R_factor_all 0.0267
_refine_ls_R_factor_gt 0.0226
_refine_ls_shift/su_max 0.008
_refine_ls_shift/su_mean 0.000
_refine_ls_structure_factor_coef Fsqd
_refine_ls_weighting_details 'w=1/[\s^2^(Fo^2^)+(0.0224P)^2^+2.7016P] where P=(Fo^2^+2Fc^2^)/3'
_refine_ls_weighting_scheme calc
_refine_ls_wR_factor_gt 0.0523
_refine_ls_wR_factor_ref 0.0539
_reflns_Friedel_coverage 0.000
_reflns_number_gt 4781
_reflns_number_total 5266
_reflns_threshold_expression 'I > 2\s(I)'
_cod_data_source_file d1ce00266j2.cif
_cod_data_source_block 4
_cod_depositor_comments 'Adding full bibliography for 7242626--7242630.cif.'
_cod_database_code 7242629
_shelx_shelxl_version_number 2018/3
_shelx_space_group_comment
;
The symmetry employed for this shelxl refinement is uniquely defined
by the following loop, which should always be used as a source of
symmetry information in preference to the above space-group names.
They are only intended as comments.
;
_olex2_refinement_description
;
1. Fixed Uiso
 At 1.2 times of:
  All C(H) groups, All N(H) groups
2.a Aromatic/amide H refined with riding coordinates:
 N1(H1), N3(H3), C5(H5), C6(H6), C8(H8), C9(H9), C10(H10), C11(H11), C12(H12),
 C13(H13)
;
_olex2_submission_special_instructions 'No special instructions were received'

loop_
_space_group_symop_operation_xyz
'x, y, z'
'-x, y+1/2, -z+1/2'
'-x, -y, -z'
'x, -y-1/2, z-1/2'

loop_
_atom_site_label
_atom_site_type_symbol
_atom_site_fract_x
_atom_site_fract_y
_atom_site_fract_z
_atom_site_U_iso_or_equiv
_atom_site_adp_type
_atom_site_occupancy
_atom_site_site_symmetry_order
_atom_site_calc_flag
_atom_site_refinement_flags_posn
_atom_site_refinement_flags_adp
_atom_site_refinement_flags_occupancy
_atom_site_disorder_assembly
_atom_site_disorder_group
Mo1 Mo 0.30289(3) 0.96603(2) 0.52482(2) 0.01402(5) Uani 1 1 d . . . . .
Mo2 Mo 0.60567(3) 0.87327(2) 0.61368(2) 0.01642(6) Uani 1 1 d . . . . .
Mo3 Mo 0.42520(3) 0.85116(2) 0.39513(2) 0.01590(6) Uani 1 1 d . . . . .
Mo4 Mo 0.73623(3) 0.75790(2) 0.48192(2) 0.01755(6) Uani 1 1 d . . . . .
Zn1 Zn 0.500000 0.500000 0.500000 0.02273(10) Uani 1 2 d S . P . .
O1 O 0.2814(2) 0.96645(14) 0.42669(9) 0.0162(4) Uani 1 1 d . . . . .
O2 O 0.7787(2) 0.80891(15) 0.57098(9) 0.0199(4) Uani 1 1 d . . . . .
O3 O 0.4366(2) 0.98426(14) 0.60770(9) 0.0168(4) Uani 1 1 d . . . . .
O4 O 0.6310(2) 0.79013(16) 0.39649(9) 0.0212(4) Uani 1 1 d . . . . .
O5 O 0.5824(2) 0.48198(17) 0.60095(10) 0.0252(4) Uani 1 1 d . . . . .
O6 O 0.5215(2) 0.88996(15) 0.50134(9) 0.0166(4) Uani 1 1 d . . . . .
O7 O 0.1762(2) 1.07534(16) 0.53623(9) 0.0207(4) Uani 1 1 d . . . . .
O8 O 0.3782(3) 0.86629(16) 0.31105(10) 0.0245(4) Uani 1 1 d . . . . .
O9 O 0.3111(3) 0.74683(16) 0.41737(10) 0.0253(4) Uani 1 1 d . . . . .
O10 O 0.6997(3) 0.90557(17) 0.68914(10) 0.0265(4) Uani 1 1 d . . . . .
O11 O 0.6191(3) 0.65020(16) 0.50012(10) 0.0281(5) Uani 1 1 d . . . . .
O12 O 0.4939(3) 0.76423(16) 0.62919(11) 0.0274(5) Uani 1 1 d . . . . .
O13 O 0.1951(2) 0.85701(16) 0.54136(10) 0.0251(4) Uani 1 1 d . . . . .
O14 O 0.9086(3) 0.70235(19) 0.46140(11) 0.0317(5) Uani 1 1 d D . . . .
N1 N 1.0040(3) 0.5863(2) 0.83900(13) 0.0291(6) Uani 1 1 d . . . . .
H1 H 1.082964 0.562812 0.864559 0.035 Uiso 1 1 calc R U . . .
N2 N 0.3064(3) 0.5633(2) 0.54897(12) 0.0247(5) Uani 1 1 d . . . . .
N3 N 0.5139(3) 0.5142(2) 0.70603(12) 0.0257(5) Uani 1 1 d . . . . .
H3 H 0.442324 0.541342 0.729547 0.031 Uiso 1 1 calc R U . . .
C1 C 0.7685(3) 0.5527(2) 0.76819(13) 0.0217(6) Uani 1 1 d . . . . .
C2 C 0.3212(4) 0.5434(2) 0.61446(14) 0.0216(6) Uani 1 1 d . . . . .
N4 N 0.1584(4) 0.5960(2) 0.53581(14) 0.0370(7) Uani 1 1 d D . . . .
C3 C 0.4831(3) 0.5096(2) 0.64026(14) 0.0202(5) Uani 1 1 d . . . . .
C4 C 0.8992(3) 0.5133(3) 0.80951(14) 0.0233(6) Uani 1 1 d . . . . .
C5 C 0.7550(4) 0.6644(3) 0.75848(15) 0.0275(6) Uani 1 1 d . . . . .
H5 H 0.670549 0.691955 0.731218 0.033 Uiso 1 1 calc R U . . .
C6 C 0.8650(4) 0.7321(3) 0.78883(17) 0.0322(7) Uani 1 1 d . . . . .
H6 H 0.856467 0.805632 0.781943 0.039 Uiso 1 1 calc R U . . .
C7 C 0.6578(4) 0.4771(2) 0.74009(13) 0.0237(6) Uani 1 1 d . . . . .
C8 C 0.9899(4) 0.6906(3) 0.83013(16) 0.0331(7) Uani 1 1 d . . . . .
H8 H 1.063869 0.736659 0.851637 0.040 Uiso 1 1 calc R U . . .
C9 C 0.9204(4) 0.4032(3) 0.82096(16) 0.0318(7) Uani 1 1 d . . . . .
H9 H 1.005956 0.378346 0.848662 0.038 Uiso 1 1 calc R U . . .
C10 C 0.8138(4) 0.3336(3) 0.79091(17) 0.0337(7) Uani 1 1 d . . . . .
H10 H 0.828633 0.260350 0.797079 0.040 Uiso 1 1 calc R U . . .
C11 C 0.6809(4) 0.3706(3) 0.75052(16) 0.0308(7) Uani 1 1 d . . . . .
H11 H 0.608532 0.321631 0.730847 0.037 Uiso 1 1 calc R U . . .
C12 C 0.1783(4) 0.5605(3) 0.64384(17) 0.0362(8) Uani 1 1 d . . . . .
H12 H 0.156951 0.551036 0.688308 0.043 Uiso 1 1 calc R U . . .
C13 C 0.0762(4) 0.5946(4) 0.5917(2) 0.0467(10) Uani 1 1 d . . . . .
H13 H -0.030335 0.613516 0.594228 0.056 Uiso 1 1 calc R U . . .

loop_
_atom_site_aniso_label
_atom_site_aniso_U_11
_atom_site_aniso_U_22
_atom_site_aniso_U_33
_atom_site_aniso_U_23
_atom_site_aniso_U_13
_atom_site_aniso_U_12
Mo1 0.01351(10) 0.01551(11) 0.01280(10) 0.00097(8) -0.00067(7) -0.00051(8)
Mo2 0.01954(11) 0.01524(11) 0.01398(10) 0.00261(8) -0.00229(8) 0.00205(8)
Mo3 0.01738(11) 0.01502(11) 0.01459(10) -0.00161(8) -0.00382(8) 0.00176(8)
Mo4 0.01904(12) 0.01545(11) 0.01755(11) -0.00046(8) -0.00305(8) 0.00427(8)
Zn1 0.0304(3) 0.0232(2) 0.0141(2) -0.00055(17) -0.00139(18) -0.00108(19)
O1 0.0158(9) 0.0175(9) 0.0148(8) 0.0004(7) -0.0033(7) 0.0016(7)
O2 0.0204(10) 0.0205(9) 0.0181(9) -0.0004(7) -0.0046(7) 0.0046(8)
O3 0.0200(9) 0.0172(9) 0.0130(8) 0.0004(7) -0.0008(7) 0.0005(7)
O4 0.0227(10) 0.0229(10) 0.0176(9) -0.0012(8) -0.0016(7) 0.0063(8)
O5 0.0272(11) 0.0321(11) 0.0157(9) 0.0003(8) -0.0026(8) 0.0069(9)
O6 0.0173(9) 0.0164(9) 0.0156(9) 0.0016(7) -0.0017(7) 0.0004(7)
O7 0.0176(9) 0.0234(10) 0.0207(9) -0.0001(8) -0.0002(7) 0.0028(8)
O8 0.0309(11) 0.0244(10) 0.0173(9) -0.0018(8) -0.0045(8) 0.0026(9)
O9 0.0264(11) 0.0200(10) 0.0290(11) 0.0007(8) -0.0019(8) -0.0013(8)
O10 0.0325(12) 0.0264(11) 0.0195(9) 0.0008(8) -0.0060(8) 0.0055(9)
O11 0.0386(13) 0.0200(10) 0.0248(10) 0.0001(8) -0.0034(9) -0.0030(9)
O12 0.0302(11) 0.0213(10) 0.0307(11) 0.0047(9) 0.0018(9) -0.0014(9)
O13 0.0256(11) 0.0239(10) 0.0257(10) 0.0018(8) 0.0022(8) -0.0062(8)
O14 0.0272(11) 0.0347(12) 0.0326(11) -0.0025(10) -0.0016(9) 0.0145(10)
N1 0.0181(12) 0.0442(16) 0.0241(12) 0.0074(11) -0.0047(10) 0.0011(11)
N2 0.0303(13) 0.0234(12) 0.0191(11) -0.0002(9) -0.0086(10) 0.0044(10)
N3 0.0234(12) 0.0373(14) 0.0157(11) -0.0036(10) -0.0039(9) 0.0060(11)
C1 0.0204(13) 0.0298(15) 0.0147(12) 0.0038(11) -0.0003(10) 0.0023(11)
C2 0.0273(15) 0.0174(13) 0.0192(13) -0.0020(10) -0.0047(11) 0.0011(11)
N4 0.0351(16) 0.0427(17) 0.0312(14) -0.0028(13) -0.0107(12) 0.0168(13)
C3 0.0236(14) 0.0187(13) 0.0176(12) 0.0004(10) -0.0037(10) -0.0020(11)
C4 0.0181(13) 0.0351(16) 0.0167(12) 0.0048(11) 0.0018(10) 0.0035(12)
C5 0.0248(15) 0.0320(16) 0.0251(14) 0.0074(12) -0.0030(12) 0.0038(12)
C6 0.0299(16) 0.0299(16) 0.0366(17) 0.0046(14) 0.0001(13) -0.0025(13)
C7 0.0240(14) 0.0340(16) 0.0125(12) -0.0011(11) -0.0020(10) 0.0038(12)
C8 0.0246(16) 0.0416(19) 0.0326(16) 0.0000(14) -0.0018(13) -0.0069(14)
C9 0.0252(15) 0.0422(19) 0.0278(15) 0.0120(14) 0.0014(12) 0.0118(14)
C10 0.0395(19) 0.0266(16) 0.0352(17) 0.0036(13) 0.0048(14) 0.0110(14)
C11 0.0344(17) 0.0323(17) 0.0254(15) -0.0083(13) 0.0003(13) 0.0032(14)
C12 0.0301(17) 0.048(2) 0.0306(16) -0.0006(15) 0.0000(13) 0.0088(15)
C13 0.0277(18) 0.066(3) 0.045(2) -0.0026(19) -0.0049(16) 0.0182(18)

loop_
_atom_type_symbol
_atom_type_description
_atom_type_scat_dispersion_real
_atom_type_scat_dispersion_imag
_atom_type_scat_source
C C 0.0033 0.0016 'International Tables Vol C Tables 4.2.6.8 and 6.1.1.4'
H H 0.0000 0.0000 'International Tables Vol C Tables 4.2.6.8 and 6.1.1.4'
Mo Mo -1.6832 0.6857 'International Tables Vol C Tables 4.2.6.8 and 6.1.1.4'
N N 0.0061 0.0033 'International Tables Vol C Tables 4.2.6.8 and 6.1.1.4'
O O 0.0106 0.0060 'International Tables Vol C Tables 4.2.6.8 and 6.1.1.4'
Zn Zn 0.2839 1.4301 'International Tables Vol C Tables 4.2.6.8 and 6.1.1.4'

loop_
_geom_angle_atom_site_label_1
_geom_angle_atom_site_label_2
_geom_angle_atom_site_label_3
_geom_angle
_geom_angle_site_symmetry_1
_geom_angle_site_symmetry_3
_geom_angle_publ_flag
O1 Mo1 O6 78.48(7) . . ?
O1 Mo1 O6 78.07(7) . 3_676 ?
O3 Mo1 O1 149.27(8) . . ?
O3 Mo1 O6 76.97(7) . 3_676 ?
O3 Mo1 O6 77.86(7) . . ?
O6 Mo1 O6 74.67(7) . 3_676 ?
O7 Mo1 O1 96.63(8) . . ?
O7 Mo1 O3 96.63(8) . . ?
O7 Mo1 O6 155.14(8) . . ?
O7 Mo1 O6 80.47(8) . 3_676 ?
O13 Mo1 O1 100.82(9) . . ?
O13 Mo1 O3 102.21(9) . . ?
O13 Mo1 O6 99.57(9) . . ?
O13 Mo1 O6 174.24(9) . 3_676 ?
O13 Mo1 O7 105.29(10) . . ?
O2 Mo2 O1 82.34(7) . 3_676 ?
O2 Mo2 O3 146.04(8) . . ?
O2 Mo2 O6 77.96(7) . . ?
O3 Mo2 O1 72.13(7) . 3_676 ?
O3 Mo2 O6 73.24(7) . . ?
O6 Mo2 O1 72.27(6) . 3_676 ?
O10 Mo2 O1 86.15(9) . 3_676 ?
O10 Mo2 O2 100.28(9) . . ?
O10 Mo2 O3 99.94(9) . . ?
O10 Mo2 O6 158.41(9) . . ?
O12 Mo2 O1 167.61(8) . 3_676 ?
O12 Mo2 O2 101.14(9) . . ?
O12 Mo2 O3 99.71(9) . . ?
O12 Mo2 O6 96.67(9) . . ?
O12 Mo2 O10 104.73(10) . . ?
O1 Mo3 O3 72.09(7) . 3_676 ?
O1 Mo3 O6 74.59(7) . . ?
O4 Mo3 O1 148.75(8) . . ?
O4 Mo3 O3 84.28(8) . 3_676 ?
O4 Mo3 O6 78.97(7) . . ?
O6 Mo3 O3 72.26(6) . 3_676 ?
O8 Mo3 O1 97.47(9) . . ?
O8 Mo3 O3 87.67(8) . 3_676 ?
O8 Mo3 O4 101.80(9) . . ?
O8 Mo3 O6 159.80(9) . . ?
O9 Mo3 O1 95.92(9) . . ?
O9 Mo3 O3 164.21(9) . 3_676 ?
O9 Mo3 O4 102.74(9) . . ?
O9 Mo3 O6 94.98(8) . . ?
O9 Mo3 O8 104.41(10) . . ?
O2 Mo4 O4 144.35(8) . . ?
O2 Mo4 O6 73.84(7) . . ?
O2 Mo4 O7 78.53(8) . 3_676 ?
O4 Mo4 O6 73.05(7) . . ?
O4 Mo4 O7 78.20(8) . 3_676 ?
O7 Mo4 O6 70.22(7) 3_676 . ?
O11 Mo4 O2 97.67(9) . . ?
O11 Mo4 O4 96.89(9) . . ?
O11 Mo4 O6 93.01(9) . . ?
O11 Mo4 O7 163.22(9) . 3_676 ?
O14 Mo4 O2 105.10(10) . . ?
O14 Mo4 O4 102.57(10) . . ?
O14 Mo4 O6 162.71(10) . . ?
O14 Mo4 O7 92.57(10) . 3_676 ?
O14 Mo4 O11 104.19(11) . . ?
O5 Zn1 O5 180.0 . 3_666 ?
O5 Zn1 O11 88.33(8) 3_666 3_666 ?
O5 Zn1 O11 91.67(8) 3_666 . ?
O5 Zn1 O11 88.33(8) . . ?
O5 Zn1 O11 91.67(8) . 3_666 ?
O5 Zn1 N2 78.67(8) . . ?
O5 Zn1 N2 101.33(8) 3_666 . ?
O5 Zn1 N2 101.33(8) . 3_666 ?
O5 Zn1 N2 78.67(8) 3_666 3_666 ?
O11 Zn1 O11 180.00(11) . 3_666 ?
N2 Zn1 O11 92.71(9) . . ?
N2 Zn1 O11 87.29(9) . 3_666 ?
N2 Zn1 O11 92.71(9) 3_666 3_666 ?
N2 Zn1 O11 87.29(9) 3_666 . ?
N2 Zn1 N2 180.00(8) . 3_666 ?
Mo1 O1 Mo2 109.44(8) . 3_676 ?
Mo1 O1 Mo3 107.43(8) . . ?
Mo3 O1 Mo2 103.37(8) . 3_676 ?
Mo4 O2 Mo2 117.54(9) . . ?
Mo1 O3 Mo2 109.65(9) . . ?
Mo1 O3 Mo3 109.55(8) . 3_676 ?
Mo2 O3 Mo3 104.98(8) . 3_676 ?
Mo3 O4 Mo4 117.47(10) . . ?
C3 O5 Zn1 113.17(17) . . ?
Mo1 O6 Mo1 105.33(7) . 3_676 ?
Mo1 O6 Mo2 91.85(7) . . ?
Mo1 O6 Mo3 92.71(7) . . ?
Mo1 O6 Mo4 89.90(6) 3_676 . ?
Mo1 O6 Mo4 164.75(9) . . ?
Mo2 O6 Mo1 97.47(7) . 3_676 ?
Mo2 O6 Mo4 85.36(6) . . ?
Mo3 O6 Mo1 97.87(7) . 3_676 ?
Mo3 O6 Mo2 162.22(9) . . ?
Mo3 O6 Mo4 85.74(6) . . ?
Mo1 O7 Mo4 119.39(10) . 3_676 ?
Mo4 O11 Zn1 164.91(13) . . ?
C4 N1 H1 118.4 . . ?
C8 N1 H1 118.4 . . ?
C8 N1 C4 123.3(3) . . ?
C2 N2 Zn1 111.54(19) . . ?
N4 N2 Zn1 140.3(2) . . ?
N4 N2 C2 106.0(3) . . ?
C3 N3 H3 117.9 . . ?
C3 N3 C7 124.2(3) . . ?
C7 N3 H3 117.9 . . ?
C5 C1 C4 118.4(3) . . ?
C5 C1 C7 124.1(3) . . ?
C7 C1 C4 117.5(3) . . ?
N2 C2 C3 114.6(3) . . ?
N2 C2 C12 111.4(3) . . ?
C12 C2 C3 134.0(3) . . ?
N2 N4 C13 111.0(3) . . ?
O5 C3 N3 123.6(3) . . ?
O5 C3 C2 120.0(2) . . ?
N3 C3 C2 116.3(3) . . ?
N1 C4 C1 118.0(3) . . ?
N1 C4 C9 120.7(3) . . ?
C9 C4 C1 121.4(3) . . ?
C1 C5 H5 119.8 . . ?
C6 C5 C1 120.4(3) . . ?
C6 C5 H5 119.8 . . ?
C5 C6 H6 120.2 . . ?
C5 C6 C8 119.6(3) . . ?
C8 C6 H6 120.2 . . ?
C1 C7 N3 119.1(3) . . ?
C11 C7 N3 120.0(3) . . ?
C11 C7 C1 120.6(3) . . ?
N1 C8 C6 120.4(3) . . ?
N1 C8 H8 119.8 . . ?
C6 C8 H8 119.8 . . ?
C4 C9 H9 120.6 . . ?
C10 C9 C4 118.9(3) . . ?
C10 C9 H9 120.6 . . ?
C9 C10 H10 119.5 . . ?
C9 C10 C11 121.0(3) . . ?
C11 C10 H10 119.5 . . ?
C7 C11 C10 120.6(3) . . ?
C7 C11 H11 119.7 . . ?
C10 C11 H11 119.7 . . ?
C2 C12 H12 128.2 . . ?
C13 C12 C2 103.7(3) . . ?
C13 C12 H12 128.2 . . ?
N4 C13 C12 107.8(3) . . ?
N4 C13 H13 126.1 . . ?
C12 C13 H13 126.1 . . ?

loop_
_geom_bond_atom_site_label_1
_geom_bond_atom_site_label_2
_geom_bond_distance
_geom_bond_site_symmetry_2
_geom_bond_publ_flag
Mo1 O1 1.9645(18) . ?
Mo1 O3 1.9524(18) . ?
Mo1 O6 2.1495(18) . ?
Mo1 O6 2.4070(19) 3_676 ?
Mo1 O7 1.7553(19) . ?
Mo1 O13 1.681(2) . ?
Mo2 O1 2.3812(19) 3_676 ?
Mo2 O2 1.916(2) . ?
Mo2 O3 1.9813(19) . ?
Mo2 O6 2.3231(17) . ?
Mo2 O10 1.705(2) . ?
Mo2 O12 1.695(2) . ?
Mo3 O1 2.0104(18) . ?
Mo3 O3 2.3623(19) 3_676 ?
Mo3 O4 1.8878(19) . ?
Mo3 O6 2.2767(17) . ?
Mo3 O8 1.7154(19) . ?
Mo3 O9 1.696(2) . ?
Mo4 O2 1.9065(18) . ?
Mo4 O4 1.9143(18) . ?
Mo4 O6 2.4946(18) . ?
Mo4 O7 2.246(2) 3_676 ?
Mo4 O11 1.721(2) . ?
Mo4 O14 1.683(2) . ?
Zn1 O5 2.1053(19) 3_666 ?
Zn1 O5 2.1052(19) . ?
Zn1 O11 2.125(2) . ?
Zn1 O11 2.125(2) 3_666 ?
Zn1 N2 2.113(3) . ?
Zn1 N2 2.113(3) 3_666 ?
O5 C3 1.237(3) . ?
N1 H1 0.8600 . ?
N1 C4 1.371(4) . ?
N1 C8 1.319(4) . ?
N2 C2 1.334(4) . ?
N2 N4 1.316(4) . ?
N3 H3 0.8600 . ?
N3 C3 1.328(3) . ?
N3 C7 1.423(4) . ?
C1 C4 1.416(4) . ?
C1 C5 1.411(4) . ?
C1 C7 1.414(4) . ?
C2 C3 1.481(4) . ?
C2 C12 1.392(4) . ?
N4 C13 1.360(5) . ?
C4 C9 1.403(4) . ?
C5 H5 0.9300 . ?
C5 C6 1.363(5) . ?
C6 H6 0.9300 . ?
C6 C8 1.390(5) . ?
C7 C11 1.358(4) . ?
C8 H8 0.9300 . ?
C9 H9 0.9300 . ?
C9 C10 1.358(5) . ?
C10 H10 0.9300 . ?
C10 C11 1.409(5) . ?
C11 H11 0.9300 . ?
C12 H12 0.9300 . ?
C12 C13 1.372(5) . ?
C13 H13 0.9300 . ?

loop_
_geom_torsion_atom_site_label_1
_geom_torsion_atom_site_label_2
_geom_torsion_atom_site_label_3
_geom_torsion_atom_site_label_4
_geom_torsion
_geom_torsion_site_symmetry_1
_geom_torsion_site_symmetry_2
_geom_torsion_site_symmetry_3
_geom_torsion_site_symmetry_4
_geom_torsion_publ_flag
Zn1 O5 C3 N3 -173.8(2) . . . . ?
Zn1 O5 C3 C2 4.1(3) . . . . ?
Zn1 N2 C2 C3 15.6(3) . . . . ?
Zn1 N2 C2 C12 -165.1(2) . . . . ?
Zn1 N2 N4 C13 159.1(3) . . . . ?
O1 Mo1 O7 Mo4 -75.69(11) . . . 3_676 ?
O1 Mo3 O4 Mo4 53.1(2) . . . . ?
O2 Mo4 O11 Zn1 -149.9(5) . . . . ?
O3 Mo1 O7 Mo4 76.52(11) . . . 3_676 ?
O3 Mo3 O4 Mo4 93.52(11) 3_676 . . . ?
O4 Mo4 O11 Zn1 62.7(5) . . . . ?
O6 Mo1 O7 Mo4 0.98(9) 3_676 . . 3_676 ?
O6 Mo1 O7 Mo4 1.2(2) . . . 3_676 ?
O6 Mo3 O4 Mo4 20.53(10) . . . . ?
O6 Mo4 O11 Zn1 136.0(5) . . . . ?
O7 Mo4 O11 Zn1 134.5(4) 3_676 . . . ?
O8 Mo3 O4 Mo4 179.93(11) . . . . ?
O9 Mo3 O4 Mo4 -72.14(13) . . . . ?
O13 Mo1 O7 Mo4 -178.85(10) . . . 3_676 ?
O14 Mo4 O11 Zn1 -42.1(5) . . . . ?
N1 C4 C9 C10 179.9(3) . . . . ?
N2 C2 C3 O5 -13.9(4) . . . . ?
N2 C2 C3 N3 164.2(3) . . . . ?
N2 C2 C12 C13 -1.3(4) . . . . ?
N2 N4 C13 C12 0.8(5) . . . . ?
N3 C7 C11 C10 -172.4(3) . . . . ?
C1 C4 C9 C10 0.8(5) . . . . ?
C1 C5 C6 C8 -0.7(5) . . . . ?
C1 C7 C11 C10 1.6(5) . . . . ?
C2 N2 N4 C13 -1.6(4) . . . . ?
C2 C12 C13 N4 0.3(4) . . . . ?
N4 N2 C2 C3 -177.5(2) . . . . ?
N4 N2 C2 C12 1.8(4) . . . . ?
C3 N3 C7 C1 108.4(3) . . . . ?
C3 N3 C7 C11 -77.5(4) . . . . ?
C3 C2 C12 C13 177.9(3) . . . . ?
C4 N1 C8 C6 -0.5(5) . . . . ?
C4 C1 C5 C6 -0.6(5) . . . . ?
C4 C1 C7 N3 171.4(3) . . . . ?
C4 C1 C7 C11 -2.6(4) . . . . ?
C4 C9 C10 C11 -2.0(5) . . . . ?
C5 C1 C4 N1 1.3(4) . . . . ?
C5 C1 C4 C9 -179.6(3) . . . . ?
C5 C1 C7 N3 -7.4(4) . . . . ?
C5 C1 C7 C11 178.5(3) . . . . ?
C5 C6 C8 N1 1.3(5) . . . . ?
C7 N3 C3 O5 -7.2(5) . . . . ?
C7 N3 C3 C2 174.8(3) . . . . ?
C7 C1 C4 N1 -177.6(3) . . . . ?
C7 C1 C4 C9 1.5(4) . . . . ?
C7 C1 C5 C6 178.3(3) . . . . ?
C8 N1 C4 C1 -0.8(4) . . . . ?
C8 N1 C4 C9 -179.9(3) . . . . ?
C9 C10 C11 C7 0.8(5) . . . . ?
C12 C2 C3 O5 166.9(3) . . . . ?
C12 C2 C3 N3 -15.0(5) . . . . ?
